data_7116412
loop_
_publ_author_name
'Hui Liu'
'Hua Lu'
'Zhikuan Zhou'
'Soji Shimizu'
'Zhifang Li'
'Nagao Kobayashi'
'Zhen Shen'

_publ_section_title
;
 Asymmetric core-expanded aza-BODIPY analogues: facile synthesis and
 optical properties
;
_journal_name_full Chem.Commun.
_journal_page_first 1713
_journal_paper_doi 10.1039/C4cc06704E
_journal_volume 51
_journal_year 2015
_chemical_formula_sum 'C24 H20 B Cl2 F2 N3 O S'
_chemical_formula_weight 518.20
_chemical_name_systematic
; 
 ? 
;
_space_group_IT_number 14
_symmetry_cell_setting monoclinic
_symmetry_space_group_name_Hall '-P 2yn'
_symmetry_space_group_name_H-M 'P 1 21/n 1'
_atom_sites_solution_hydrogens geom
_atom_sites_solution_primary direct
_atom_sites_solution_secondary difmap
_audit_creation_method SHELXL-97
_audit_update_record
;
2014-08-25 deposited with the CCDC.
2014-12-09 downloaded from the CCDC.
;
_cell_angle_alpha 90.00
_cell_angle_beta 99.059(2)
_cell_angle_gamma 90.00
_cell_formula_units_Z 4
_cell_length_a 9.5908(8)
_cell_length_b 10.9141(10)
_cell_length_c 22.863(2)
_cell_measurement_reflns_used 2844
_cell_measurement_temperature 296(2)
_cell_measurement_theta_max 24.10
_cell_measurement_theta_min 2.60
_cell_volume 2363.3(4)
_computing_cell_refinement 'Bruker SAINT'
_computing_data_collection 'Bruker APEX2'
_computing_data_reduction 'Bruker SAINT'
_computing_molecular_graphics 'Bruker SHELXTL'
_computing_publication_material 'Bruker SHELXTL'
_computing_structure_refinement 'SHELXL-97 (Sheldrick, 2008)'
_computing_structure_solution 'SHELXS-97 (Sheldrick, 2008)'
_diffrn_ambient_temperature 296(2)
_diffrn_measured_fraction_theta_full 0.992
_diffrn_measured_fraction_theta_max 0.992
_diffrn_radiation_monochromator graphite
_diffrn_radiation_source 'fine-focus sealed tube'
_diffrn_radiation_type MoK\a
_diffrn_radiation_wavelength 0.71073
_diffrn_reflns_av_R_equivalents 0.0326
_diffrn_reflns_av_sigmaI/netI 0.0378
_diffrn_reflns_limit_h_max 10
_diffrn_reflns_limit_h_min -11
_diffrn_reflns_limit_k_max 13
_diffrn_reflns_limit_k_min -12
_diffrn_reflns_limit_l_max 27
_diffrn_reflns_limit_l_min -27
_diffrn_reflns_number 12752
_diffrn_reflns_theta_full 25.20
_diffrn_reflns_theta_max 25.20
_diffrn_reflns_theta_min 1.80
_exptl_absorpt_coefficient_mu 0.402
_exptl_absorpt_correction_T_max 0.8929
_exptl_absorpt_correction_T_min 0.8766
_exptl_absorpt_correction_type multi-scan
_exptl_absorpt_process_details SADABS
_exptl_crystal_colour red
_exptl_crystal_density_diffrn 1.456
_exptl_crystal_density_method 'not measured'
_exptl_crystal_description culumn
_exptl_crystal_F_000 1064
_exptl_crystal_size_max 0.15
_exptl_crystal_size_mid 0.14
_exptl_crystal_size_min 0.12
_refine_diff_density_max 0.402
_refine_diff_density_min -0.482
_refine_diff_density_rms 0.053
_refine_ls_extinction_method none
_refine_ls_goodness_of_fit_ref 1.032
_refine_ls_hydrogen_treatment mixed
_refine_ls_matrix_type full
_refine_ls_number_parameters 335
_refine_ls_number_reflns 4225
_refine_ls_number_restraints 36
_refine_ls_restrained_S_all 1.061
_refine_ls_R_factor_all 0.0725
_refine_ls_R_factor_gt 0.0488
_refine_ls_shift/su_max 0.000
_refine_ls_shift/su_mean 0.000
_refine_ls_structure_factor_coef Fsqd
_refine_ls_weighting_details 'calc w=1/[\s^2^(Fo^2^)+(0.0766P)^2^+1.2456P] where P=(Fo^2^+2Fc^2^)/3'
_refine_ls_weighting_scheme calc
_refine_ls_wR_factor_gt 0.1299
_refine_ls_wR_factor_ref 0.1529
_reflns_number_gt 3073
_reflns_number_total 4225
_reflns_threshold_expression >2sigma(I)
_cod_data_source_file c4cc06704e2.cif
_cod_data_source_block mo_20140623b_0m
_cod_original_sg_symbol_H-M 'P2(1)/n  '
_cod_database_code 7116412

loop_
_symmetry_equiv_pos_as_xyz
'x, y, z'
'-x+1/2, y+1/2, -z+1/2'
'-x, -y, -z'
'x-1/2, -y-1/2, z-1/2'

loop_
_atom_site_label
_atom_site_type_symbol
_atom_site_fract_x
_atom_site_fract_y
_atom_site_fract_z
_atom_site_U_iso_or_equiv
_atom_site_adp_type
_atom_site_occupancy
_atom_site_symmetry_multiplicity
_atom_site_calc_flag
_atom_site_refinement_flags
_atom_site_disorder_assembly
_atom_site_disorder_group
B1 B 0.7500(3) 0.6283(3) 0.02879(14) 0.0404(8) Uani 1 1 d . . .
C1 C 0.4559(8) 0.1621(9) 0.2076(4) 0.110(3) Uani 0.691(10) 1 d PU A 1
H1A H 0.4277 0.1042 0.2351 0.165 Uiso 0.691(10) 1 d PR A 1
H1B H 0.4258 0.1337 0.1679 0.165 Uiso 0.691(10) 1 d PR A 1
H1C H 0.4132 0.2401 0.2128 0.165 Uiso 0.691(10) 1 d PR A 1
C2 C 0.6851(10) 0.0547(6) 0.2150(4) 0.097(3) Uani 0.691(10) 1 d PU A 1
H2A H 0.7860 0.0628 0.2220 0.145 Uiso 0.691(10) 1 d PR A 1
H2B H 0.6553 0.0219 0.1761 0.145 Uiso 0.691(10) 1 d PR A 1
H2C H 0.6564 0.0005 0.2439 0.145 Uiso 0.691(10) 1 d PR A 1
C3 C 0.6586(11) 0.2246(7) 0.2828(3) 0.095(3) Uani 0.691(10) 1 d PU A 1
H3A H 0.6171 0.3039 0.2857 0.142 Uiso 0.691(10) 1 d PR A 1
H3B H 0.7595 0.2310 0.2922 0.142 Uiso 0.691(10) 1 d PR A 1
H3C H 0.6247 0.1694 0.3100 0.142 Uiso 0.691(10) 1 d PR A 1
C1' C 0.5246(19) 0.0862(15) 0.1841(6) 0.083(5) Uani 0.309(10) 1 d PU A 2
H1D H 0.4981 0.0234 0.2096 0.125 Uiso 0.309(10) 1 d PR A 2
H1E H 0.5712 0.0497 0.1543 0.125 Uiso 0.309(10) 1 d PR A 2
H1F H 0.4417 0.1288 0.1656 0.125 Uiso 0.309(10) 1 d PR A 2
C2' C 0.7464(17) 0.1008(18) 0.2540(9) 0.100(6) Uani 0.309(10) 1 d PU A 2
H2D H 0.7953 0.1502 0.2855 0.150 Uiso 0.309(10) 1 d PR A 2
H2E H 0.8102 0.0786 0.2273 0.150 Uiso 0.309(10) 1 d PR A 2
H2F H 0.7115 0.0279 0.2703 0.150 Uiso 0.309(10) 1 d PR A 2
C3' C 0.548(2) 0.2415(15) 0.2635(7) 0.084(5) Uani 0.309(10) 1 d PU A 2
H3D H 0.4777 0.2971 0.2441 0.126 Uiso 0.309(10) 1 d PR A 2
H3E H 0.6176 0.2864 0.2897 0.126 Uiso 0.309(10) 1 d PR A 2
H3F H 0.5035 0.1826 0.2858 0.126 Uiso 0.309(10) 1 d PR A 2
C4 C 0.6190(3) 0.1764(3) 0.21936(13) 0.0504(8) Uani 1 1 d . . .
C5 C 0.6711(3) 0.2692(3) 0.17768(11) 0.0425(7) Uani 1 1 d . A .
C6 C 0.8148(3) 0.2863(3) 0.17800(11) 0.0413(7) Uani 1 1 d . . .
H6 H 0.8802 0.2388 0.2025 0.050 Uiso 1 1 calc R A .
C7 C 0.8601(3) 0.3743(3) 0.14179(11) 0.0363(6) Uani 1 1 d . A .
C8 C 0.7643(3) 0.4473(3) 0.10464(11) 0.0353(6) Uani 1 1 d . . .
C9 C 0.6208(3) 0.4281(3) 0.10245(12) 0.0438(7) Uani 1 1 d . A .
H9 H 0.5552 0.4734 0.0769 0.053 Uiso 1 1 calc R . .
C10 C 0.5777(3) 0.3405(3) 0.13899(12) 0.0460(7) Uani 1 1 d . . .
H10 H 0.4814 0.3283 0.1378 0.055 Uiso 1 1 calc R A .
C11 C 0.9698(3) 0.5272(3) 0.08389(11) 0.0352(6) Uani 1 1 d . . .
C12 C 1.0093(3) 0.6856(2) 0.02267(10) 0.0334(6) Uani 1 1 d . . .
C13 C 1.1133(3) 0.7621(3) -0.00077(11) 0.0362(6) Uani 1 1 d . A .
C14 C 1.0659(3) 0.8615(3) -0.03853(11) 0.0371(6) Uani 1 1 d . . .
C15 C 0.9208(3) 0.8823(3) -0.05623(11) 0.0382(6) Uani 1 1 d . A .
C16 C 0.8174(3) 0.8008(3) -0.03451(11) 0.0401(7) Uani 1 1 d . . .
C17 C 0.8752(3) 0.9782(3) -0.09324(12) 0.0458(7) Uani 1 1 d . . .
H17 H 0.7791 0.9907 -0.1053 0.055 Uiso 1 1 calc R A .
C18 C 0.9731(4) 1.0572(3) -0.11287(13) 0.0518(8) Uani 1 1 d . A .
H18 H 0.9417 1.1223 -0.1377 0.062 Uiso 1 1 calc R . .
C19 C 1.1146(4) 1.0390(3) -0.09567(13) 0.0512(8) Uani 1 1 d . . .
H19 H 1.1784 1.0928 -0.1087 0.061 Uiso 1 1 calc R A .
C20 C 1.1656(3) 0.9409(3) -0.05879(12) 0.0428(7) Uani 1 1 d . A .
C21 C 1.3108(3) 0.9172(3) -0.04054(13) 0.0529(8) Uani 1 1 d . . .
H21 H 1.3775 0.9694 -0.0525 0.063 Uiso 1 1 calc R A .
C22 C 1.3541(3) 0.8201(3) -0.00604(14) 0.0532(8) Uani 1 1 d . A .
H22 H 1.4502 0.8051 0.0045 0.064 Uiso 1 1 calc R . .
C23 C 0.1375(6) 0.1380(6) 0.3252(2) 0.124(2) Uani 1 1 d . . .
H23A H 0.2273 0.1212 0.3499 0.149 Uiso 1 1 calc R . .
H23B H 0.0636 0.1098 0.3464 0.149 Uiso 1 1 calc R . .
C24 C 1.2562(3) 0.7411(3) 0.01436(13) 0.0462(7) Uani 1 1 d . . .
H24 H 1.2880 0.6745 0.0381 0.055 Uiso 1 1 calc R A .
Cl1 Cl 0.1210(2) 0.29232(18) 0.31573(11) 0.1831(10) Uani 1 1 d . . .
Cl2 Cl 0.12870(17) 0.05639(19) 0.26224(8) 0.1411(7) Uani 1 1 d . . .
F1 F 0.67166(17) 0.70163(17) 0.06058(8) 0.0587(5) Uani 1 1 d . . .
F2 F 0.66850(17) 0.56722(18) -0.01626(8) 0.0593(5) Uani 1 1 d . . .
N1 N 0.8297(2) 0.5331(2) 0.07229(9) 0.0347(5) Uani 1 1 d . A .
N2 N 1.0602(2) 0.6000(2) 0.06092(9) 0.0377(5) Uani 1 1 d . A .
N3 N 0.8686(2) 0.7065(2) 0.00543(9) 0.0344(5) Uani 1 1 d . A .
O1 O 0.6908(2) 0.8146(2) -0.04865(10) 0.0594(6) Uani 1 1 d . A .
S1 S 1.03275(7) 0.41602(7) 0.13513(3) 0.0415(2) Uani 1 1 d . A .

loop_
_atom_site_aniso_label
_atom_site_aniso_U_11
_atom_site_aniso_U_22
_atom_site_aniso_U_33
_atom_site_aniso_U_23
_atom_site_aniso_U_13
_atom_site_aniso_U_12
B1 0.0339(16) 0.041(2) 0.0446(16) 0.0095(14) 0.0014(13) -0.0013(14)
C1 0.081(4) 0.129(7) 0.123(6) 0.062(5) 0.023(4) -0.030(4)
C2 0.142(6) 0.057(4) 0.106(5) 0.020(4) 0.066(5) 0.001(4)
C3 0.137(6) 0.102(5) 0.051(3) 0.003(3) 0.035(4) -0.035(5)
C1' 0.105(9) 0.072(8) 0.075(7) 0.012(6) 0.022(6) -0.044(7)
C2' 0.097(8) 0.098(9) 0.105(9) 0.058(7) 0.017(7) -0.016(7)
C3' 0.116(9) 0.075(8) 0.073(7) 0.004(6) 0.055(7) -0.014(7)
C4 0.0619(19) 0.047(2) 0.0450(15) 0.0069(14) 0.0153(14) -0.0122(15)
C5 0.0518(17) 0.0406(18) 0.0363(13) -0.0029(12) 0.0104(12) -0.0094(14)
C6 0.0505(17) 0.0369(17) 0.0350(13) 0.0011(12) 0.0021(11) -0.0029(13)
C7 0.0362(14) 0.0381(16) 0.0344(12) -0.0001(12) 0.0046(10) -0.0018(12)
C8 0.0375(14) 0.0355(16) 0.0327(12) 0.0005(11) 0.0047(10) -0.0033(12)
C9 0.0367(15) 0.0482(19) 0.0454(15) 0.0063(14) 0.0028(12) -0.0014(13)
C10 0.0410(15) 0.049(2) 0.0488(15) 0.0005(14) 0.0110(12) -0.0110(14)
C11 0.0319(14) 0.0374(16) 0.0352(13) -0.0014(12) 0.0021(10) -0.0026(12)
C12 0.0348(14) 0.0327(15) 0.0326(12) -0.0065(11) 0.0053(10) -0.0035(11)
C13 0.0373(14) 0.0364(16) 0.0362(13) -0.0027(12) 0.0099(11) -0.0033(12)
C14 0.0450(15) 0.0362(16) 0.0312(12) -0.0074(11) 0.0099(11) -0.0058(12)
C15 0.0461(16) 0.0363(16) 0.0328(13) -0.0016(11) 0.0079(11) -0.0035(12)
C16 0.0412(16) 0.0375(17) 0.0409(14) 0.0024(12) 0.0036(12) -0.0016(13)
C17 0.0544(18) 0.0403(18) 0.0421(14) 0.0036(13) 0.0061(13) -0.0001(14)
C18 0.070(2) 0.0439(19) 0.0425(15) 0.0077(14) 0.0120(14) -0.0027(16)
C19 0.069(2) 0.0443(19) 0.0445(15) 0.0019(14) 0.0221(14) -0.0127(16)
C20 0.0527(17) 0.0406(18) 0.0380(14) -0.0033(12) 0.0156(12) -0.0074(13)
C21 0.0465(17) 0.061(2) 0.0542(17) 0.0008(16) 0.0180(14) -0.0160(16)
C22 0.0384(16) 0.059(2) 0.0635(18) -0.0003(17) 0.0131(14) -0.0056(15)
C23 0.131(5) 0.128(5) 0.100(4) 0.002(4) -0.025(3) 0.020(4)
C24 0.0383(16) 0.0509(19) 0.0500(16) 0.0015(14) 0.0090(12) -0.0021(14)
Cl1 0.1957(19) 0.1087(14) 0.206(2) -0.0346(13) -0.0872(16) 0.0065(12)
Cl2 0.1201(12) 0.1531(16) 0.1460(13) -0.0491(12) 0.0079(10) 0.0011(10)
F1 0.0470(10) 0.0577(12) 0.0764(12) 0.0164(10) 0.0252(9) 0.0144(9)
F2 0.0472(10) 0.0617(13) 0.0604(10) 0.0163(9) -0.0180(8) -0.0188(9)
N1 0.0319(11) 0.0365(13) 0.0353(11) 0.0026(10) 0.0036(9) -0.0047(10)
N2 0.0327(12) 0.0385(14) 0.0416(11) 0.0054(10) 0.0048(9) -0.0005(10)
N3 0.0323(11) 0.0324(13) 0.0379(11) 0.0022(9) 0.0034(9) -0.0010(9)
O1 0.0383(12) 0.0620(16) 0.0742(14) 0.0233(12) -0.0023(10) -0.0019(10)
S1 0.0356(4) 0.0419(5) 0.0456(4) 0.0083(3) 0.0015(3) 0.0009(3)

loop_
_atom_type_symbol
_atom_type_description
_atom_type_scat_dispersion_real
_atom_type_scat_dispersion_imag
_atom_type_scat_source
C C 0.0033 0.0016 'International Tables Vol C Tables 4.2.6.8 and 6.1.1.4'
H H 0.0000 0.0000 'International Tables Vol C Tables 4.2.6.8 and 6.1.1.4'
B B 0.0013 0.0007 'International Tables Vol C Tables 4.2.6.8 and 6.1.1.4'
N N 0.0061 0.0033 'International Tables Vol C Tables 4.2.6.8 and 6.1.1.4'
O O 0.0106 0.0060 'International Tables Vol C Tables 4.2.6.8 and 6.1.1.4'
F F 0.0171 0.0103 'International Tables Vol C Tables 4.2.6.8 and 6.1.1.4'
S S 0.1246 0.1234 'International Tables Vol C Tables 4.2.6.8 and 6.1.1.4'
Cl Cl 0.1484 0.1585 'International Tables Vol C Tables 4.2.6.8 and 6.1.1.4'

loop_
_geom_angle_atom_site_label_1
_geom_angle_atom_site_label_2
_geom_angle_atom_site_label_3
_geom_angle
F2 B1 F1 112.7(2)
F2 B1 N1 108.8(2)
F1 B1 N1 107.7(2)
F2 B1 N3 111.4(2)
F1 B1 N3 110.2(3)
N1 B1 N3 105.6(2)
C2 C4 C3' 136.2(7)
C2 C4 C1' 66.4(8)
C3' C4 C1' 112.2(10)
C2 C4 C5 111.6(3)
C3' C4 C5 109.7(6)
C1' C4 C5 109.4(5)
C2 C4 C3 109.0(5)
C3' C4 C3 42.8(7)
C1' C4 C3 141.2(6)
C5 C4 C3 107.8(3)
C2 C4 C1 109.2(5)
C3' C4 C1 66.8(8)
C1' C4 C1 47.8(7)
C5 C4 C1 112.2(3)
C3 C4 C1 106.9(5)
C2 C4 C2' 42.3(8)
C3' C4 C2' 108.2(10)
C1' C4 C2' 106.4(10)
C5 C4 C2' 110.9(6)
C3 C4 C2' 69.4(9)
C1 C4 C2' 135.5(6)
C6 C5 C10 117.8(3)
C6 C5 C4 120.5(3)
C10 C5 C4 121.7(3)
C7 C6 C5 119.7(3)
C6 C7 C8 121.4(2)
C6 C7 S1 128.7(2)
C8 C7 S1 109.9(2)
C9 C8 C7 119.3(2)
C9 C8 N1 127.3(2)
C7 C8 N1 113.3(2)
C10 C9 C8 118.3(3)
C9 C10 C5 123.3(3)
N1 C11 N2 126.0(2)
N1 C11 S1 113.80(19)
N2 C11 S1 120.18(19)
N2 C12 N3 123.7(2)
N2 C12 C13 116.4(2)
N3 C12 C13 119.9(2)
C24 C13 C14 119.4(3)
C24 C13 C12 121.4(3)
C14 C13 C12 119.2(2)
C15 C14 C13 120.5(2)
C15 C14 C20 119.6(3)
C13 C14 C20 119.9(3)
C17 C15 C14 120.3(3)
C17 C15 C16 120.1(3)
C14 C15 C16 119.6(2)
O1 C16 N3 119.6(3)
O1 C16 C15 122.1(3)
N3 C16 C15 118.3(2)
C15 C17 C18 120.2(3)
C19 C18 C17 120.3(3)
C18 C19 C20 121.4(3)
C19 C20 C21 123.5(3)
C19 C20 C14 118.2(3)
C21 C20 C14 118.3(3)
C22 C21 C20 121.1(3)
C21 C22 C24 121.0(3)
Cl2 C23 Cl1 115.1(4)
C13 C24 C22 120.3(3)
C11 N1 C8 112.6(2)
C11 N1 B1 122.7(2)
C8 N1 B1 124.7(2)
C12 N2 C11 119.0(2)
C12 N3 C16 122.4(2)
C12 N3 B1 123.0(2)
C16 N3 B1 114.6(2)
C11 S1 C7 90.41(12)

loop_
_geom_bond_atom_site_label_1
_geom_bond_atom_site_label_2
_geom_bond_distance
B1 F2 1.364(4)
B1 F1 1.380(4)
B1 N1 1.554(4)
B1 N3 1.581(4)
C1 C4 1.553(7)
C2 C4 1.481(7)
C3 C4 1.533(7)
C1' C4 1.486(13)
C2' C4 1.580(16)
C3' C4 1.486(14)
C4 C5 1.528(4)
C5 C6 1.390(4)
C5 C10 1.393(4)
C6 C7 1.382(4)
C7 C8 1.397(4)
C7 S1 1.747(3)
C8 C9 1.385(4)
C8 N1 1.401(3)
C9 C10 1.375(4)
C11 N1 1.329(3)
C11 N2 1.343(3)
C11 S1 1.728(3)
C12 N2 1.319(3)
C12 N3 1.365(3)
C12 C13 1.464(4)
C13 C24 1.379(4)
C13 C14 1.416(4)
C14 C15 1.405(4)
C14 C20 1.421(4)
C15 C17 1.373(4)
C15 C16 1.475(4)
C16 O1 1.216(3)
C16 N3 1.411(3)
C17 C18 1.400(4)
C18 C19 1.367(4)
C19 C20 1.402(4)
C20 C21 1.413(4)
C21 C22 1.347(5)
C22 C24 1.407(4)
C23 Cl2 1.684(6)
C23 Cl1 1.702(7)
